data_1549558
loop_
_publ_author_name
'Kita, Yuji'
'Yata, Tetsuji'
'Nishimoto, Yoshihiro'
'Chiba, Kouji'
'Yasuda, Makoto'

_publ_section_title
;
 Selective oxymetalation of terminal alkynes <i>via</i> 6-<i>endo</i>
 cyclization: mechanistic investigation and application to the efficient
 synthesis of 4-substituted isocoumarins.
;
_journal_issue 28
_journal_name_full 'Chemical science'
_journal_page_first 6041
_journal_page_last 6052
_journal_paper_doi 10.1039/c8sc01537f
_journal_volume 9
_journal_year 2018
_chemical_formula_moiety 'C17 H20 I2 In N O6'
_chemical_formula_sum 'C17 H20 I2 In N O6'
_chemical_formula_weight 702.98
_space_group_crystal_system triclinic
_space_group_IT_number 2
_space_group_name_Hall '-P 1'
_space_group_name_H-M_alt 'P -1'
_symmetry_space_group_name_Hall '-P 1'
_symmetry_space_group_name_H-M 'P -1'
_atom_sites_solution_hydrogens geom
_atom_sites_solution_primary direct
_atom_sites_solution_secondary difmap
_audit_update_record
;
2017-09-25 deposited with the CCDC.
2018-06-14 downloaded from the CCDC.
;
_cell_angle_alpha 94.244(2)
_cell_angle_beta 92.845(2)
_cell_angle_gamma 113.4183(19)
_cell_formula_units_Z 2
_cell_length_a 8.5335(6)
_cell_length_b 8.9158(6)
_cell_length_c 15.6189(10)
_cell_measurement_reflns_used 13083
_cell_measurement_temperature 123
_cell_measurement_theta_max 27.44
_cell_measurement_theta_min 3.02
_cell_volume 1083.39(13)
_computing_cell_refinement 'RAPID AUTO'
_computing_data_collection 'RAPID AUTO (Rigaku, ????)'
_computing_data_reduction 'RAPID AUTO'
_computing_molecular_graphics 'CrystalStructure 4.1'
_computing_publication_material 'CrystalStructure 4.1 (Rigaku, 2014)'
_computing_structure_refinement 'CRYSTALS (Carruthers, et al., 1999)'
_computing_structure_solution 'SIR92 (Altomare, et al., 1994)'
_diffrn_ambient_temperature 123
_diffrn_detector_area_resol_mean 10.000
_diffrn_measured_fraction_theta_full 0.985
_diffrn_measured_fraction_theta_max 0.985
_diffrn_measurement_device_type 'Rigaku R-AXIS RAPID'
_diffrn_measurement_method \w
_diffrn_radiation_type 'Mo K\a'
_diffrn_radiation_wavelength 0.71075
_diffrn_reflns_av_R_equivalents 0.0312
_diffrn_reflns_limit_h_max 11
_diffrn_reflns_limit_h_min -9
_diffrn_reflns_limit_k_max 11
_diffrn_reflns_limit_k_min -11
_diffrn_reflns_limit_l_max 20
_diffrn_reflns_limit_l_min -20
_diffrn_reflns_number 9798
_diffrn_reflns_theta_full 27.44
_diffrn_reflns_theta_max 27.44
_diffrn_reflns_theta_min 3.022
_diffrn_standards_number 0
_exptl_absorpt_coefficient_mu 3.971
_exptl_absorpt_correction_T_max 0.137
_exptl_absorpt_correction_T_min 0.078
_exptl_absorpt_correction_type multi-scan
_exptl_absorpt_process_details 'ABSCOR (Rigaku, 1995)'
_exptl_crystal_colour colorless
_exptl_crystal_density_diffrn 2.155
_exptl_crystal_density_method 'not measured'
_exptl_crystal_description prism
_exptl_crystal_F_000 664.00
_exptl_crystal_size_max 0.500
_exptl_crystal_size_mid 0.500
_exptl_crystal_size_min 0.500
_refine_diff_density_max 10.200
_refine_diff_density_min -6.450
_refine_ls_extinction_method none
_refine_ls_goodness_of_fit_ref 1.447
_refine_ls_hydrogen_treatment constr
_refine_ls_number_parameters 264
_refine_ls_number_reflns 4795
_refine_ls_R_factor_gt 0.0423
_refine_ls_shift/su_max 0.018
_refine_ls_structure_factor_coef Fsqd
_refine_ls_weighting_details 'w = 1/[0.0010Fo^2^ + 1.0000\s(Fo^2^)]/(4Fo^2^)'
_refine_ls_weighting_scheme calc
_refine_ls_wR_factor_ref 0.1112
_reflns_number_gt 4667
_reflns_number_total 4878
_reflns_threshold_expression F^2^>2.0\s(F^2^)
_cod_data_source_file c8sc01537f2.cif
_cod_data_source_block 1823______________________
_cod_depositor_comments 'Adding full bibliography for 1549558--1549561.cif.'
_cod_database_code 1549558

loop_
_symmetry_equiv_pos_site_id
_space_group_symop_operation_xyz
1 +X,+Y,+Z
2 -X,-Y,-Z

loop_
_atom_site_label
_atom_site_type_symbol
_atom_site_fract_x
_atom_site_fract_y
_atom_site_fract_z
_atom_site_U_iso_or_equiv
_atom_site_adp_type
_atom_site_occupancy
_atom_site_site_symmetry_multiplicity
_atom_site_calc_flag
_atom_site_refinement_flags
I1 I 1.15220(3) 0.14462(3) 0.31015(2) 0.03434(8) Uani 1 2 d .
I2 I 0.71351(4) 0.19900(3) 0.45463(2) 0.03607(9) Uani 1 2 d .
In28 In 0.82520(3) 0.11756(3) 0.305650(10) 0.02240(7) Uani 1 2 d .
O4 O 0.7502(3) -0.1526(3) 0.34496(17) 0.0282(6) Uani 1 2 d .
O5 O 0.3455(4) -0.0375(4) 0.14445(18) 0.0311(7) Uani 1 2 d .
O6 O 0.2116(4) -0.1994(4) 0.02628(19) 0.0349(7) Uani 1 2 d .
O7 O 0.5279(5) -0.4512(6) -0.1504(2) 0.0584(11) Uani 1 2 d .
O8 O 0.9154(4) 0.3888(4) 0.2763(2) 0.0400(8) Uani 1 2 d .
O9 O 0.7789(5) -0.4266(6) -0.1045(2) 0.0592(12) Uani 1 2 d .
N10 N 0.6544(5) -0.3938(5) -0.0990(2) 0.0409(10) Uani 1 2 d .
C3 C 0.7999(5) -0.1021(5) 0.1026(2) 0.0270(9) Uani 1 2 d .
C11 C 0.8034(5) -0.2025(5) 0.0306(3) 0.0302(9) Uani 1 2 d .
C12 C 0.5027(5) -0.1603(5) 0.0606(2) 0.0239(8) Uani 1 2 d .
C13 C 0.6535(5) -0.2819(5) -0.0244(2) 0.0305(9) Uani 1 2 d .
C14 C 0.3430(5) -0.1379(5) 0.0733(2) 0.0260(9) Uani 1 2 d .
C16 C 0.8781(5) 0.4432(5) 0.1953(3) 0.0319(10) Uani 1 2 d .
C17 C 0.6490(5) -0.0804(4) 0.1196(2) 0.0227(8) Uani 1 2 d .
C18 C 0.4890(5) 0.0338(5) 0.2032(2) 0.0278(9) Uani 1 2 d .
C19 C 0.5044(5) -0.2617(5) -0.0112(2) 0.0288(9) Uani 1 2 d .
C20 C 0.9759(6) 0.6297(5) 0.2056(3) 0.0386(11) Uani 1 2 d .
C21 C 0.5761(5) -0.2750(5) 0.3268(3) 0.0333(10) Uani 1 2 d .
C22 C 0.6905(6) -0.3418(5) 0.4523(3) 0.0372(11) Uani 1 2 d .
C23 C 0.5780(6) -0.4242(5) 0.3686(3) 0.0395(11) Uani 1 2 d .
C24 C 1.1279(6) 0.6547(5) 0.2697(3) 0.0378(11) Uani 1 2 d .
C25 C 0.8241(6) -0.1840(5) 0.4248(3) 0.0352(10) Uani 1 2 d .
C26 C 1.0450(7) 0.5256(5) 0.3303(3) 0.0412(11) Uani 1 2 d .
C27 C 0.6378(5) 0.0193(4) 0.1955(2) 0.0243(8) Uani 1 2 d .
H1 H 0.89819 -0.04755 0.13992 0.0326 Uiso 1 2 calc R
H2 H 0.90117 -0.22136 0.02157 0.0368 Uiso 1 2 calc R
H3 H 0.48467 0.09879 0.25163 0.0337 Uiso 1 2 calc R
H4 H 0.40643 -0.31571 -0.0488 0.0339 Uiso 1 2 calc R
H5 H 0.92117 0.38457 0.15449 0.0381 Uiso 1 2 calc R
H6 H 0.75456 0.40056 0.18363 0.0383 Uiso 1 2 calc R
H7 H 1.01814 0.67323 0.15228 0.0468 Uiso 1 2 calc R
H8 H 0.90766 0.68527 0.22892 0.0467 Uiso 1 2 calc R
H9 H 0.50357 -0.22654 0.35245 0.0357 Uiso 1 2 calc R
H10 H 0.5532 -0.28604 0.26472 0.0358 Uiso 1 2 calc R
H11 H 0.62034 -0.31193 0.49135 0.0427 Uiso 1 2 calc R
H12 H 0.74556 -0.40277 0.48144 0.0426 Uiso 1 2 calc R
H13 H 0.46442 -0.50383 0.37713 0.0426 Uiso 1 2 calc R
H14 H 0.6379 -0.47805 0.3357 0.0426 Uiso 1 2 calc R
H15 H 1.21478 0.62873 0.24222 0.0445 Uiso 1 2 calc R
H16 H 1.17962 0.76531 0.29874 0.0445 Uiso 1 2 calc R
H17 H 0.92966 -0.19519 0.41282 0.0416 Uiso 1 2 calc R
H18 H 0.85112 -0.08591 0.46404 0.0416 Uiso 1 2 calc R
H19 H 0.99208 0.57033 0.37301 0.0457 Uiso 1 2 calc R
H20 H 1.12618 0.49061 0.35913 0.0457 Uiso 1 2 calc R

loop_
_atom_site_aniso_label
_atom_site_aniso_U_11
_atom_site_aniso_U_22
_atom_site_aniso_U_33
_atom_site_aniso_U_12
_atom_site_aniso_U_13
_atom_site_aniso_U_23
I1 0.02131(16) 0.03677(17) 0.04091(18) 0.00995(12) 0.00068(11) -0.00920(12)
I2 0.04209(19) 0.03761(17) 0.03153(17) 0.01989(13) 0.00794(12) -0.00367(12)
In28 0.02223(15) 0.02147(15) 0.02215(15) 0.00862(11) -0.00181(10) -0.00248(10)
O4 0.0263(13) 0.0228(12) 0.0311(13) 0.0066(10) -0.0048(10) 0.0007(10)
O5 0.0238(13) 0.0406(15) 0.0303(14) 0.0155(12) 0.0006(10) -0.0008(11)
O6 0.0219(13) 0.0473(17) 0.0335(14) 0.0133(12) -0.0042(11) -0.0001(13)
O7 0.049(2) 0.085(3) 0.0364(18) 0.032(2) -0.0192(15) -0.0322(18)
O8 0.0515(19) 0.0241(13) 0.0344(15) 0.0070(13) -0.0178(13) 0.0035(11)
O9 0.053(2) 0.086(3) 0.046(2) 0.045(2) -0.0067(16) -0.0296(19)
N10 0.044(2) 0.051(2) 0.0299(18) 0.0245(18) -0.0042(15) -0.0095(16)
C3 0.0263(18) 0.0328(18) 0.0226(16) 0.0144(15) -0.0038(13) -0.0037(14)
C11 0.0262(19) 0.040(2) 0.0265(17) 0.0164(16) -0.0010(14) -0.0021(15)
C12 0.0226(17) 0.0271(17) 0.0224(16) 0.0106(14) 0.0001(13) 0.0026(13)
C13 0.037(2) 0.0351(19) 0.0210(16) 0.0191(17) -0.0045(14) -0.0073(14)
C14 0.0238(17) 0.0314(18) 0.0224(16) 0.0108(14) 0.0006(13) 0.0027(14)
C16 0.032(2) 0.037(2) 0.0270(18) 0.0137(17) -0.0024(15) 0.0069(15)
C17 0.0245(17) 0.0247(16) 0.0190(15) 0.0106(14) -0.0015(12) 0.0019(13)
C18 0.0269(18) 0.0321(18) 0.0253(17) 0.0148(15) -0.0019(13) -0.0055(14)
C19 0.0256(18) 0.0363(19) 0.0229(17) 0.0120(15) -0.0036(13) 0.0004(14)
C20 0.041(2) 0.035(2) 0.041(2) 0.0138(18) 0.0055(18) 0.0159(18)
C21 0.0275(19) 0.0267(18) 0.035(2) 0.0012(15) -0.0067(15) 0.0017(16)
C22 0.042(2) 0.032(2) 0.032(2) 0.0111(18) -0.0051(17) 0.0004(16)
C23 0.041(2) 0.0287(19) 0.036(2) 0.0022(17) -0.0065(17) 0.0046(17)
C24 0.034(2) 0.031(2) 0.046(2) 0.0113(17) -0.0004(17) 0.0032(17)
C25 0.038(2) 0.0286(19) 0.037(2) 0.0135(17) -0.0088(17) 0.0032(16)
C26 0.052(3) 0.0247(18) 0.037(2) 0.0087(18) -0.0161(19) -0.0005(17)
C27 0.0259(17) 0.0217(15) 0.0234(16) 0.0090(13) -0.0024(13) -0.0016(13)

loop_
_atom_type_symbol
_atom_type_description
_atom_type_scat_dispersion_real
_atom_type_scat_dispersion_imag
_atom_type_scat_source
C C 0.0033 0.0016
;
International Tables for Crystallography
(Vol. C, Tables 4.2.6.8 and 6.1.1.4)
;
H H 0.0000 0.0000
;
International Tables for Crystallography
(Vol. C, Table 6.1.1.4)
;
I I -0.4742 1.8119
;
International Tables for Crystallography
(Vol. C, Tables 4.2.6.8 and 6.1.1.4)
;
In In -0.7276 1.3100
;
International Tables for Crystallography
(Vol. C, Tables 4.2.6.8 and 6.1.1.4)
;
N N 0.0061 0.0033
;
International Tables for Crystallography
(Vol. C, Tables 4.2.6.8 and 6.1.1.4)
;
O O 0.0106 0.0060
;
International Tables for Crystallography
(Vol. C, Tables 4.2.6.8 and 6.1.1.4)
;

loop_
_geom_angle_atom_site_label_1
_geom_angle_atom_site_label_2
_geom_angle_atom_site_label_3
_geom_angle
_geom_angle_publ_flag
I1 In28 I2 117.621(12) yes
I1 In28 O4 87.06(7) yes
I1 In28 O8 90.01(9) yes
I1 In28 C27 125.51(11) yes
I2 In28 O4 89.59(7) yes
I2 In28 O8 88.67(8) yes
I2 In28 C27 116.70(11) yes
O4 In28 O8 175.44(10) yes
O4 In28 C27 89.43(12) yes
O8 In28 C27 95.12(13) yes
In28 O4 C21 120.4(3) yes
In28 O4 C25 121.69(19) yes
C21 O4 C25 108.7(3) yes
C14 O5 C18 121.4(4) yes
In28 O8 C16 125.4(2) yes
In28 O8 C26 123.6(3) yes
C16 O8 C26 110.0(3) yes
O7 N10 O9 123.7(5) yes
O7 N10 C13 117.9(5) yes
O9 N10 C13 118.3(4) yes
C11 C3 C17 120.9(3) yes
C3 C11 C13 118.5(4) yes
C14 C12 C17 120.6(3) yes
C14 C12 C19 117.9(3) yes
C17 C12 C19 121.4(4) yes
N10 C13 C11 118.7(4) yes
N10 C13 C19 118.6(3) yes
C11 C13 C19 122.6(4) yes
O5 C14 O6 117.8(4) yes
O5 C14 C12 116.5(3) yes
O6 C14 C12 125.8(4) yes
O8 C16 C20 105.5(3) yes
C3 C17 C12 118.2(3) yes
C3 C17 C27 122.8(3) yes
C12 C17 C27 119.1(4) yes
O5 C18 C27 125.2(4) yes
C12 C19 C13 118.4(3) yes
C16 C20 C24 102.5(4) yes
O4 C21 C23 104.0(3) yes
C23 C22 C25 103.1(3) yes
C21 C23 C22 101.2(3) yes
C20 C24 C26 101.8(3) yes
O4 C25 C22 106.4(3) yes
O8 C26 C24 105.1(3) yes
In28 C27 C17 126.1(3) yes
In28 C27 C18 116.2(3) yes
C17 C27 C18 117.1(3) yes

loop_
_geom_bond_atom_site_label_1
_geom_bond_atom_site_label_2
_geom_bond_distance
_geom_bond_publ_flag
I1 In28 2.7005(4) yes
I2 In28 2.7148(4) yes
In28 O4 2.371(3) yes
In28 O8 2.318(3) yes
In28 C27 2.162(3) yes
O4 C21 1.450(4) yes
O4 C25 1.464(6) yes
O5 C14 1.367(5) yes
O5 C18 1.389(4) yes
O6 C14 1.211(4) yes
O7 N10 1.219(5) yes
O8 C16 1.452(5) yes
O8 C26 1.452(5) yes
O9 N10 1.214(7) yes
N10 C13 1.480(6) yes
C3 C11 1.394(6) yes
C3 C17 1.411(6) yes
C11 C13 1.398(5) yes
C12 C14 1.475(6) yes
C12 C17 1.413(5) yes
C12 C19 1.392(6) yes
C13 C19 1.377(7) yes
C16 C20 1.527(6) yes
C17 C27 1.459(5) yes
C18 C27 1.336(6) yes
C20 C24 1.531(7) yes
C21 C23 1.530(7) yes
C22 C23 1.531(6) yes
C22 C25 1.526(6) yes
C24 C26 1.517(6) yes
